data_4347996
loop_
_publ_author_name
'Dolgopolova, Ekaterina A.'
'Rice, Allison M.'
'Smith, Mark D.'
'Shustova, Natalia B.'

_publ_section_title
;
 Photophysics, Dynamics, and Energy Transfer in Rigid Mimics of GFP-based
 Systems.
;
_journal_issue 15
_journal_name_full 'Inorganic chemistry'
_journal_page_first 7257
_journal_page_last 7264
_journal_paper_doi 10.1021/acs.inorgchem.6b00835
_journal_volume 55
_journal_year 2016
_chemical_formula_moiety 'C16 H20 N2 O2'
_chemical_formula_sum 'C16 H20 N2 O2'
_chemical_formula_weight 272.34
_space_group_crystal_system monoclinic
_space_group_IT_number 12
_space_group_name_Hall '-C 2y'
_space_group_name_H-M_alt 'C 1 2/m 1'
_atom_sites_solution_hydrogens mixed
_audit_creation_date 2016-02-10
_audit_creation_method
;
Olex2 1.2
(compiled 2015.09.30 svn.r3233 for OlexSys, GUI svn.r5103)
;
_cell_angle_alpha 90
_cell_angle_beta 105.291(3)
_cell_angle_gamma 90
_cell_formula_units_Z 4
_cell_length_a 14.4323(11)
_cell_length_b 6.9502(6)
_cell_length_c 14.6149(13)
_cell_measurement_reflns_used 9191
_cell_measurement_temperature 100(2)
_cell_measurement_theta_max 30.516
_cell_measurement_theta_min 2.890
_cell_volume 1414.1(2)
_computing_cell_refinement 'SAINT v8.34A (Bruker, 2013)'
_computing_data_collection 'Bruker APEXII v2014.9-0 (Bruker, 2014)'
_computing_data_reduction 'SAINT v8.34A (Bruker, 2013)'
_computing_molecular_graphics 'Olex2 (Dolomanov et al., 2009)'
_computing_publication_material 'Olex2 (Dolomanov et al., 2009)'
_computing_structure_refinement 'XL (Sheldrick, 2008)'
_computing_structure_solution 'XT (Sheldrick, 2015)'
_diffrn_ambient_temperature 100(2)
_diffrn_detector 'Bruker PHOTON-100 area detector'
_diffrn_detector_area_resol_mean 10.4
_diffrn_detector_type 'CMOS area detector'
_diffrn_measured_fraction_theta_full 1.000
_diffrn_measured_fraction_theta_max 1.000
_diffrn_measurement_device 'three-circle diffractometer'
_diffrn_measurement_device_type 'Bruker D8 QUEST'
_diffrn_measurement_method '\w and \f scans'
_diffrn_radiation_monochromator 'mirror optics'
_diffrn_radiation_probe x-ray
_diffrn_radiation_type MoK\a
_diffrn_radiation_wavelength 0.71073
_diffrn_reflns_av_R_equivalents 0.0388
_diffrn_reflns_av_unetI/netI 0.0134
_diffrn_reflns_Laue_measured_fraction_full 1.000
_diffrn_reflns_Laue_measured_fraction_max 1.000
_diffrn_reflns_limit_h_max 20
_diffrn_reflns_limit_h_min -17
_diffrn_reflns_limit_k_max 9
_diffrn_reflns_limit_k_min -9
_diffrn_reflns_limit_l_max 20
_diffrn_reflns_limit_l_min -20
_diffrn_reflns_number 41393
_diffrn_reflns_point_group_measured_fraction_full 1.000
_diffrn_reflns_point_group_measured_fraction_max 1.000
_diffrn_reflns_theta_full 30.024
_diffrn_reflns_theta_max 30.024
_diffrn_reflns_theta_min 2.890
_diffrn_source 'microfocus sealed X-ray tube'
_diffrn_source_type 'Incoatec I\ms'
_exptl_absorpt_coefficient_mu 0.085
_exptl_absorpt_correction_T_max 0.3582
_exptl_absorpt_correction_T_min 0.3265
_exptl_absorpt_correction_type multi-scan
_exptl_absorpt_process_details
;
SADABS-2014/4 (Bruker,2014/4) was used for absorption correction.
wR2(int) was 0.0872 before and 0.0504 after correction.
The Ratio of minimum to maximum transmission is 0.9115.
The \l/2 correction factor is 0.00150.
;
_exptl_crystal_colour yellow
_exptl_crystal_colour_primary yellow
_exptl_crystal_density_diffrn 1.279
_exptl_crystal_description block
_exptl_crystal_F_000 584
_exptl_crystal_size_max 0.45
_exptl_crystal_size_mid 0.38
_exptl_crystal_size_min 0.35
_refine_diff_density_max 0.471
_refine_diff_density_min -0.181
_refine_diff_density_rms 0.050
_refine_ls_extinction_coef 0.0087(14)
_refine_ls_extinction_expression Fc^*^=kFc[1+0.001xFc^2^\l^3^/sin(2\q)]^-1/4^
_refine_ls_extinction_method 'SHELXL-2014/7 (Sheldrick 2014'
_refine_ls_goodness_of_fit_ref 1.047
_refine_ls_hydrogen_treatment mixed
_refine_ls_matrix_type full
_refine_ls_number_parameters 138
_refine_ls_number_reflns 2229
_refine_ls_number_restraints 0
_refine_ls_restrained_S_all 1.047
_refine_ls_R_factor_all 0.0407
_refine_ls_R_factor_gt 0.0357
_refine_ls_shift/su_max 0.000
_refine_ls_shift/su_mean 0.000
_refine_ls_structure_factor_coef Fsqd
_refine_ls_weighting_details 'w=1/[\s^2^(Fo^2^)+(0.0608P)^2^+0.7679P] where P=(Fo^2^+2Fc^2^)/3'
_refine_ls_weighting_scheme calc
_refine_ls_wR_factor_gt 0.0999
_refine_ls_wR_factor_ref 0.1035
_reflns_Friedel_coverage 0.000
_reflns_number_gt 1995
_reflns_number_total 2229
_reflns_threshold_expression 'I > 2\s(I)'
_cod_data_source_file ic6b00835_si_007.cif
_cod_data_source_block ead2ohtbu
_cod_database_code 4347996
_shelx_space_group_comment
;
The symmetry employed for this shelxl refinement is uniquely defined
by the following loop, which should always be used as a source of
symmetry information in preference to the above space-group names.
They are only intended as comments.
;
_shelx_estimated_absorpt_t_max 0.971
_shelx_estimated_absorpt_t_min 0.963
_olex2_refinement_description
;
1. Fixed Uiso
 At 1.5 times of:
  All C(H,H,H) groups
2. Others
 Fixed Sof: H4A(0.5) H4B(0.5) H4C(0.5) H5A(0.5) H5B(0.5) H5C(0.5) H14A(0.5)
 H14B(0.5) H14C(0.5)
3.a Idealised Me refined as rotating group:
 C4(H4A,H4B,H4C), C5(H5A,H5B,H5C), C14(H14A,H14B,H14C), C15(H15A,H15B,H15C)
;
_shelx_shelxl_version_number 2014/7
_olex2_exptl_crystal_mounting_method 'data crystal cleaved form long needle'
_olex2_submission_special_instructions 'No special instructions were received'

loop_
_space_group_symop_operation_xyz
'x, y, z'
'-x, y, -z'
'x+1/2, y+1/2, z'
'-x+1/2, y+1/2, -z'
'-x, -y, -z'
'x, -y, z'
'-x+1/2, -y+1/2, -z'
'x+1/2, -y+1/2, z'

loop_
_atom_site_label
_atom_site_type_symbol
_atom_site_fract_x
_atom_site_fract_y
_atom_site_fract_z
_atom_site_U_iso_or_equiv
_atom_site_adp_type
_atom_site_occupancy
_atom_site_site_symmetry_order
_atom_site_calc_flag
_atom_site_refinement_flags_posn
_atom_site_refinement_flags_adp
_atom_site_refinement_flags_occupancy
_atom_site_disorder_assembly
_atom_site_disorder_group
O1 O 0.07241(7) 0.5000 0.37374(6) 0.0239(2) Uani 1 2 d S T P . .
O2 O 0.40270(6) 0.5000 0.68120(6) 0.0197(2) Uani 1 2 d S T P . .
H2 H 0.3783(18) 0.5000 0.6165(18) 0.057(7) Uiso 1 2 d S T P . .
N1 N 0.22598(7) 0.5000 0.35031(7) 0.0145(2) Uani 1 2 d S T P . .
N2 N 0.31782(7) 0.5000 0.50042(7) 0.0150(2) Uani 1 2 d S T P . .
C1 C 0.15933(8) 0.5000 0.40435(8) 0.0150(2) Uani 1 2 d S T P . .
C2 C 0.22142(8) 0.5000 0.50319(8) 0.0129(2) Uani 1 2 d S T P . .
C3 C 0.31727(8) 0.5000 0.41100(8) 0.0150(2) Uani 1 2 d S T P . .
C4 C 0.40402(9) 0.5000 0.37455(9) 0.0242(3) Uani 1 2 d S T P . .
H4A H 0.3931 0.4163 0.3188 0.036 Uiso 0.5 1 calc GR . . A -1
H4B H 0.4591 0.4524 0.4239 0.036 Uiso 0.5 1 calc GR . . A -1
H4C H 0.4171 0.6313 0.3569 0.036 Uiso 0.5 1 calc GR . . A -1
C5 C 0.20155(9) 0.5000 0.24744(8) 0.0174(2) Uani 1 2 d S T P . .
H5A H 0.2404 0.4034 0.2256 0.026 Uiso 0.5 1 calc GR . . B -1
H5B H 0.2145 0.6274 0.2248 0.026 Uiso 0.5 1 calc GR . . B -1
H5C H 0.1333 0.4692 0.2223 0.026 Uiso 0.5 1 calc GR . . B -1
C6 C 0.18597(8) 0.5000 0.58017(8) 0.0131(2) Uani 1 2 d S T P . .
H6 H 0.1177(12) 0.5000 0.5663(11) 0.017(4) Uiso 1 2 d S T P . .
C7 C 0.23236(8) 0.5000 0.68166(7) 0.0113(2) Uani 1 2 d S T P . .
C8 C 0.33258(8) 0.5000 0.72606(8) 0.0121(2) Uani 1 2 d S T P . .
C9 C 0.36324(8) 0.5000 0.82521(8) 0.0120(2) Uani 1 2 d S T P . .
H9 H 0.4341(13) 0.5000 0.8544(12) 0.022(4) Uiso 1 2 d S T P . .
C10 C 0.29888(8) 0.5000 0.88074(7) 0.0116(2) Uani 1 2 d S T P . .
H10 H 0.3260(12) 0.5000 0.9519(12) 0.020(4) Uiso 1 2 d S T P . .
C11 C 0.19946(8) 0.5000 0.83967(7) 0.0108(2) Uani 1 2 d S T P . .
C12 C 0.16913(8) 0.5000 0.74105(8) 0.0119(2) Uani 1 2 d S T P . .
H12 H 0.1015(12) 0.5000 0.7091(11) 0.015(4) Uiso 1 2 d S T P . .
C13 C 0.12496(8) 0.5000 0.89727(7) 0.0118(2) Uani 1 2 d S T P . .
C14 C 0.17130(8) 0.5000 1.00460(8) 0.0145(2) Uani 1 2 d S T P . .
H14A H 0.1214 0.4831 1.0383 0.022 Uiso 0.5 1 calc GR . . C -1
H14B H 0.2044 0.6227 1.0232 0.022 Uiso 0.5 1 calc GR . . C -1
H14C H 0.2177 0.3943 1.0208 0.022 Uiso 0.5 1 calc GR . . C -1
C15 C 0.06183(6) 0.31901(12) 0.87241(6) 0.01660(18) Uani 1 1 d . . . . .
H15A H 0.0283 0.3205 0.8047 0.025 Uiso 1 1 calc GR . . . .
H15B H 0.0146 0.3173 0.9099 0.025 Uiso 1 1 calc GR . . . .
H15C H 0.1023 0.2040 0.8868 0.025 Uiso 1 1 calc GR . . . .

loop_
_atom_site_aniso_label
_atom_site_aniso_U_11
_atom_site_aniso_U_22
_atom_site_aniso_U_33
_atom_site_aniso_U_23
_atom_site_aniso_U_13
_atom_site_aniso_U_12
O1 0.0143(4) 0.0420(6) 0.0141(4) 0.000 0.0014(3) 0.000
O2 0.0103(4) 0.0384(5) 0.0115(4) 0.000 0.0049(3) 0.000
N1 0.0154(4) 0.0200(5) 0.0080(4) 0.000 0.0029(3) 0.000
N2 0.0130(4) 0.0219(5) 0.0106(4) 0.000 0.0041(3) 0.000
C1 0.0156(5) 0.0192(5) 0.0102(5) 0.000 0.0033(4) 0.000
C2 0.0124(5) 0.0165(5) 0.0092(4) 0.000 0.0017(4) 0.000
C3 0.0147(5) 0.0193(5) 0.0111(5) 0.000 0.0038(4) 0.000
C4 0.0167(6) 0.0432(8) 0.0145(5) 0.000 0.0071(4) 0.000
C5 0.0219(6) 0.0224(6) 0.0076(5) 0.000 0.0032(4) 0.000
C6 0.0117(5) 0.0171(5) 0.0099(5) 0.000 0.0019(4) 0.000
C7 0.0112(5) 0.0136(5) 0.0094(4) 0.000 0.0029(4) 0.000
C8 0.0103(5) 0.0150(5) 0.0118(5) 0.000 0.0044(4) 0.000
C9 0.0098(4) 0.0143(5) 0.0112(5) 0.000 0.0014(4) 0.000
C10 0.0121(5) 0.0128(5) 0.0096(4) 0.000 0.0024(4) 0.000
C11 0.0110(5) 0.0118(5) 0.0100(5) 0.000 0.0035(4) 0.000
C12 0.0100(5) 0.0154(5) 0.0101(5) 0.000 0.0024(4) 0.000
C13 0.0116(5) 0.0148(5) 0.0099(4) 0.000 0.0042(4) 0.000
C14 0.0151(5) 0.0193(5) 0.0100(5) 0.000 0.0047(4) 0.000
C15 0.0156(4) 0.0194(4) 0.0159(4) -0.0013(3) 0.0062(3) -0.0044(3)

loop_
_atom_type_symbol
_atom_type_description
_atom_type_scat_dispersion_real
_atom_type_scat_dispersion_imag
_atom_type_scat_source
C C 0.0033 0.0016 'International Tables Vol C Tables 4.2.6.8 and 6.1.1.4'
H H 0.0000 0.0000 'International Tables Vol C Tables 4.2.6.8 and 6.1.1.4'
N N 0.0061 0.0033 'International Tables Vol C Tables 4.2.6.8 and 6.1.1.4'
O O 0.0106 0.0060 'International Tables Vol C Tables 4.2.6.8 and 6.1.1.4'

loop_
_geom_angle_atom_site_label_1
_geom_angle_atom_site_label_2
_geom_angle_atom_site_label_3
_geom_angle
_geom_angle_site_symmetry_3
C8 O2 H2 111.6(15) .
C1 N1 C5 124.80(10) .
C3 N1 C1 108.64(9) .
C3 N1 C5 126.56(10) .
C3 N2 C2 106.55(10) .
O1 C1 N1 126.14(11) .
O1 C1 C2 131.08(11) .
N1 C1 C2 102.78(9) .
N2 C2 C1 108.69(9) .
C6 C2 N2 128.28(10) .
C6 C2 C1 123.03(10) .
N1 C3 C4 121.45(10) .
N2 C3 N1 113.34(10) .
N2 C3 C4 125.21(11) .
C3 C4 H4A 109.5 .
C3 C4 H4B 109.5 .
C3 C4 H4C 109.5 .
H4A C4 H4B 109.5 .
H4A C4 H4C 109.5 .
H4B C4 H4C 109.5 .
N1 C5 H5A 109.5 .
N1 C5 H5B 109.5 .
N1 C5 H5C 109.5 .
H5A C5 H5B 109.5 .
H5A C5 H5C 109.5 .
H5B C5 H5C 109.5 .
C2 C6 H6 114.9(9) .
C2 C6 C7 132.31(10) .
C7 C6 H6 112.8(9) .
C8 C7 C6 127.15(10) .
C12 C7 C6 115.25(9) .
C12 C7 C8 117.60(10) .
O2 C8 C7 125.76(10) .
O2 C8 C9 115.62(9) .
C9 C8 C7 118.61(9) .
C8 C9 H9 116.8(10) .
C10 C9 C8 121.94(10) .
C10 C9 H9 121.2(10) .
C9 C10 H10 117.8(10) .
C9 C10 C11 121.19(10) .
C11 C10 H10 121.0(10) .
C10 C11 C13 123.55(9) .
C12 C11 C10 116.77(9) .
C12 C11 C13 119.67(9) .
C7 C12 H12 115.9(10) .
C11 C12 C7 123.89(10) .
C11 C12 H12 120.2(10) .
C11 C13 C14 112.48(9) .
C11 C13 C15 109.16(6) .
C11 C13 C15 109.16(6) 6_565
C14 C13 C15 108.21(6) 6_565
C14 C13 C15 108.21(6) .
C15 C13 C15 109.59(9) 6_565
C13 C14 H14A 109.5 .
C13 C14 H14B 109.5 .
C13 C14 H14C 109.5 .
H14A C14 H14B 109.5 .
H14A C14 H14C 109.5 .
H14B C14 H14C 109.5 .
C13 C15 H15A 109.5 .
C13 C15 H15B 109.5 .
C13 C15 H15C 109.5 .
H15A C15 H15B 109.5 .
H15A C15 H15C 109.5 .
H15B C15 H15C 109.5 .

loop_
_geom_bond_atom_site_label_1
_geom_bond_atom_site_label_2
_geom_bond_distance
_geom_bond_site_symmetry_2
O1 C1 1.2156(15) .
O2 H2 0.92(3) .
O2 C8 1.3431(13) .
N1 C1 1.3964(14) .
N1 C3 1.3806(15) .
N1 C5 1.4508(14) .
N2 C2 1.4024(15) .
N2 C3 1.3048(14) .
C1 C2 1.4856(15) .
C2 C6 1.3531(15) .
C3 C4 1.4844(16) .
C4 H4A 0.9800 .
C4 H4B 0.9800 .
C4 H4C 0.9800 .
C5 H5A 0.9800 .
C5 H5B 0.9800 .
C5 H5C 0.9800 .
C6 H6 0.952(16) .
C6 C7 1.4577(14) .
C7 C8 1.4206(15) .
C7 C12 1.4156(14) .
C8 C9 1.3990(15) .
C9 H9 0.999(18) .
C9 C10 1.3853(15) .
C10 H10 1.010(17) .
C10 C11 1.4017(15) .
C11 C12 1.3914(14) .
C11 C13 1.5304(14) .
C12 H12 0.964(17) .
C13 C14 1.5345(15) .
C13 C15 1.5395(10) .
C13 C15 1.5395(10) 6_565
C14 H14A 0.9800 .
C14 H14B 0.9800 .
C14 H14C 0.9800 .
C15 H15A 0.9800 .
C15 H15B 0.9800 .
C15 H15C 0.9800 .

loop_
_geom_hbond_atom_site_label_D
_geom_hbond_atom_site_label_H
_geom_hbond_atom_site_label_A
_geom_hbond_distance_DH
_geom_hbond_distance_HA
_geom_hbond_distance_DA
_geom_hbond_angle_DHA
O2 H2 N2 0.92(3) 1.69(3) 2.6028(13) 172(2)

loop_
_geom_torsion_atom_site_label_1
_geom_torsion_atom_site_label_2
_geom_torsion_atom_site_label_3
_geom_torsion_atom_site_label_4
_geom_torsion
_geom_torsion_site_symmetry_4
O1 C1 C2 N2 180.000(0) .
O1 C1 C2 C6 0.000(0) .
O2 C8 C9 C10 180.000(0) .
N1 C1 C2 N2 0.000(0) .
N1 C1 C2 C6 180.000(0) .
N2 C2 C6 C7 0.000(0) .
C1 N1 C3 N2 0.000(0) .
C1 N1 C3 C4 180.000(0) .
C1 C2 C6 C7 180.000(0) .
C2 N2 C3 N1 0.000(0) .
C2 N2 C3 C4 180.000(0) .
C2 C6 C7 C8 0.000(0) .
C2 C6 C7 C12 180.000(0) .
C3 N1 C1 O1 180.000(0) .
C3 N1 C1 C2 0.000(0) .
C3 N2 C2 C1 0.000(0) .
C3 N2 C2 C6 180.000(0) .
C5 N1 C1 O1 0.000(0) .
C5 N1 C1 C2 180.000(0) .
C5 N1 C3 N2 180.000(0) .
C5 N1 C3 C4 0.000(0) .
C6 C7 C8 O2 0.000(0) .
C6 C7 C8 C9 180.000(0) .
C6 C7 C12 C11 180.000(0) .
C7 C8 C9 C10 0.000(0) .
C8 C7 C12 C11 0.000(0) .
C8 C9 C10 C11 0.000(1) .
C9 C10 C11 C12 0.000(1) .
C9 C10 C11 C13 180.000(0) .
C10 C11 C12 C7 0.000(0) .
C10 C11 C13 C14 0.000(1) .
C10 C11 C13 C15 -120.11(6) .
C10 C11 C13 C15 120.12(6) 6_565
C12 C7 C8 O2 180.000(0) .
C12 C7 C8 C9 0.000(0) .
C12 C11 C13 C14 180.000(0) .
C12 C11 C13 C15 59.89(6) .
C12 C11 C13 C15 -59.88(6) 6_565
C13 C11 C12 C7 180.000(0) .
